data_7049488
loop_
_publ_author_name
'Yuan, Youyou'
'Wang, Xiaoge'
'Chen, Pohua'
'Sun, Junliang'

_publ_section_title
;
 Synthesis, characterization and structure of
 (NH<sub>4</sub>)<sub>4</sub>[Zn<sub>5</sub>VVO<sub>56</sub>H<sub>2</sub>(H<sub>2</sub>O)<sub>4</sub>]
 with a novel V<sub>5</sub>O<sub>14</sub> layer.
;
_journal_issue 15
_journal_name_full 'Dalton transactions (Cambridge, England : 2003)'
_journal_page_first 4906
_journal_page_last 4911
_journal_paper_doi 10.1039/c9dt00049f
_journal_volume 48
_journal_year 2019
_chemical_formula_sum 'H26 N4 O60 V20 Zn5'
_chemical_formula_weight 2387.90
_space_group_crystal_system monoclinic
_space_group_IT_number 14
_space_group_name_Hall '-P 2yn'
_space_group_name_H-M_alt 'P 1 21/n 1'
_symmetry_space_group_name_Hall '-P 2yn'
_symmetry_space_group_name_H-M 'P 1 21/n 1'
_atom_sites_solution_hydrogens difmap
_audit_creation_method SHELXL-2014/7
_audit_update_record
;
2019-02-25 deposited with the CCDC.    2019-03-14 downloaded from the CCDC.
;
_cell_angle_alpha 90
_cell_angle_beta 102.064(6)
_cell_angle_gamma 90
_cell_formula_units_Z 1
_cell_length_a 10.3342(6)
_cell_length_b 8.1209(5)
_cell_length_c 14.7616(9)
_cell_measurement_reflns_used 2053
_cell_measurement_temperature 179.99(10)
_cell_measurement_theta_max 27.5220
_cell_measurement_theta_min 3.6840
_cell_volume 1211.48(13)
_computing_cell_refinement 'CrysAlisPro 1.171.39.9f (Rigaku OD, 2015)'
_computing_data_collection 'CrysAlisPro 1.171.39.9f (Rigaku OD, 2015)'
_computing_data_reduction 'CrysAlisPro 1.171.39.9f (Rigaku OD, 2015)'
_computing_structure_refinement 'SHELXL-2014/7 (Sheldrick, 2014)'
_computing_structure_solution 'CrysAlisPro 1.171.39.9f (Rigaku OD, 2015)'
_diffrn_ambient_temperature 179.99(10)
_diffrn_detector_area_resol_mean 10.3914
_diffrn_measured_fraction_theta_full 0.997
_diffrn_measured_fraction_theta_max 0.921
_diffrn_measurement_device_type 'XtaLAB Pro: Kappa single'
_diffrn_measurement_method '\w scans'
_diffrn_radiation_type MoK\a
_diffrn_radiation_wavelength 0.71073
_diffrn_reflns_av_unetI/netI 0.0823
_diffrn_reflns_Laue_measured_fraction_full 0.997
_diffrn_reflns_Laue_measured_fraction_max 0.921
_diffrn_reflns_limit_h_max 13
_diffrn_reflns_limit_h_min -13
_diffrn_reflns_limit_k_max 10
_diffrn_reflns_limit_k_min -10
_diffrn_reflns_limit_l_max 19
_diffrn_reflns_limit_l_min -18
_diffrn_reflns_number 4271
_diffrn_reflns_point_group_measured_fraction_full 0.997
_diffrn_reflns_point_group_measured_fraction_max 0.921
_diffrn_reflns_theta_full 25.242
_diffrn_reflns_theta_max 27.897
_diffrn_reflns_theta_min 3.680
_diffrn_source 'fine-focus sealed X-ray tube'
_exptl_absorpt_coefficient_mu 6.219
_exptl_absorpt_correction_T_max 1.00000
_exptl_absorpt_correction_T_min 0.64499
_exptl_absorpt_correction_type multi-scan
_exptl_absorpt_process_details
;                                                         
CrysAlisPro 1.171.39.9f (Rigaku Oxford Diffraction, 2015) 
Empirical absorption correction using spherical harmonics,
 implemented in SCALE3 ABSPACK scaling algorithm.         
;
_exptl_crystal_colour black
_exptl_crystal_density_diffrn 3.273
_exptl_crystal_density_method 'not measured'
_exptl_crystal_description 'black butterfly'
_exptl_crystal_F_000 1144
_exptl_crystal_size_max 0.05
_exptl_crystal_size_mid 0.02
_exptl_crystal_size_min 0.001
_refine_diff_density_max 1.336
_refine_diff_density_min -1.034
_refine_diff_density_rms 0.259
_refine_ls_extinction_method none
_refine_ls_goodness_of_fit_ref 0.973
_refine_ls_hydrogen_treatment refxyz
_refine_ls_matrix_type full
_refine_ls_number_parameters 191
_refine_ls_number_reflns 4271
_refine_ls_number_restraints 17
_refine_ls_restrained_S_all 0.971
_refine_ls_R_factor_all 0.0806
_refine_ls_R_factor_gt 0.0468
_refine_ls_shift/su_max 0.000
_refine_ls_shift/su_mean 0.000
_refine_ls_structure_factor_coef Fsqd
_refine_ls_weighting_details 'w=1/[\s^2^(Fo^2^)+(0.0573P)^2^] where P=(Fo^2^+2Fc^2^)/3'
_refine_ls_weighting_scheme calc
_refine_ls_wR_factor_gt 0.1109
_refine_ls_wR_factor_ref 0.1184
_reflns_Friedel_coverage 0.000
_reflns_number_gt 2811
_reflns_number_total 4271
_reflns_threshold_expression 'I > 2\s(I)'
_cod_data_source_file c9dt00049f2.cif
_cod_data_source_block 31
_cod_depositor_comments 'Adding full bibliography for 7049488.cif.'
_cod_database_code 7049488
_shelx_shelxl_version_number 2014/7
_shelx_space_group_comment
;
The symmetry employed for this shelxl refinement is uniquely defined
by the following loop, which should always be used as a source of
symmetry information in preference to the above space-group names.
They are only intended as comments.
;
_exptl_absorpt_special_details
; 
 ?
;

loop_
_space_group_symop_operation_xyz
'x, y, z'
'-x+1/2, y+1/2, -z+1/2'
'-x, -y, -z'
'x-1/2, -y-1/2, z-1/2'

loop_
_atom_site_label
_atom_site_type_symbol
_atom_site_fract_x
_atom_site_fract_y
_atom_site_fract_z
_atom_site_U_iso_or_equiv
_atom_site_adp_type
_atom_site_occupancy
_atom_site_site_symmetry_order
_atom_site_calc_flag
_atom_site_refinement_flags_posn
_atom_site_refinement_flags_adp
_atom_site_refinement_flags_occupancy
Zn1 Zn 0.11761(8) 0.22980(11) 0.11808(6) 0.0077(2) Uani 1 1 d . . .
V1 V -0.02278(12) 0.29634(15) -0.17910(9) 0.0068(3) Uani 1 1 d . . .
V2 V -0.34037(12) 0.47028(15) -0.17543(8) 0.0069(3) Uani 1 1 d . . .
V3 V -0.32014(12) 0.10416(16) -0.16983(9) 0.0067(3) Uani 1 1 d . . .
V4 V -0.16008(12) 0.03203(16) 0.04118(8) 0.0069(3) Uani 1 1 d . . .
V5 V -0.15548(12) 0.43572(15) 0.00887(9) 0.0066(3) Uani 1 1 d . . .
Zn2 Zn -0.5000 0.0000 0.0000 0.0125(6) Uani 0.5 2 d S . P
O1 O -0.2254(5) 0.2989(6) -0.1021(3) 0.0090(4) Uani 1 1 d . . .
O2 O -0.2971(5) 0.0414(7) 0.0812(4) 0.0153(13) Uani 1 1 d . . .
O3 O -0.0720(5) 0.2242(6) 0.0596(3) 0.0081(11) Uani 1 1 d . . .
O4 O -0.1492(5) 0.4548(6) -0.2438(3) 0.0090(4) Uani 1 1 d . . .
O5 O -0.2720(5) 0.4347(6) 0.0664(4) 0.0110(12) Uani 1 1 d . . .
O6 O 0.0294(5) 0.4432(6) -0.0754(3) 0.0090(4) Uani 1 1 d . . .
O7 O -0.1372(5) 0.1229(6) -0.2373(3) 0.0090(4) Uani 1 1 d . . .
O8 O 0.0631(5) 0.1167(6) -0.0962(3) 0.0090(4) Uani 1 1 d . . .
O9 O 0.1981(5) 0.0280(6) 0.0778(3) 0.0090(4) Uani 1 1 d . . .
O10 O 0.1123(5) 0.2194(6) 0.2491(3) 0.0090(4) Uani 1 1 d . . .
O11 O -0.4713(5) 0.4744(6) -0.1332(4) 0.0123(12) Uani 1 1 d . . .
O12 O 0.2263(5) 0.4009(6) 0.0809(3) 0.0075(11) Uani 1 1 d . . .
O13 O 0.0881(5) 0.3237(7) -0.2397(4) 0.0142(13) Uani 1 1 d D . .
H13A H 0.024(9) 0.379(10) -0.287(8) 0.017 Uiso 0.5 1 d D U P
O14 O -0.4429(5) 0.0825(6) -0.1184(3) 0.0092(12) Uani 1 1 d . . .
O15 O -0.4526(7) -0.2402(8) -0.0211(5) 0.0345(18) Uani 1 1 d D . .
H15A H -0.519(3) -0.326(6) -0.036(5) 0.041 Uiso 1 1 d D U .
H15B H -0.376(6) -0.295(11) -0.033(6) 0.041 Uiso 1 1 d D U .
N16 N 0.3317(7) 0.1903(10) 0.7561(5) 0.0259(19) Uani 1 1 d D . .
HN1 H 0.408(4) 0.249(8) 0.763(5) 0.031 Uiso 1 1 d D U .
HN2 H 0.309(7) 0.144(8) 0.699(3) 0.031 Uiso 1 1 d D U .
HN3 H 0.268(5) 0.260(7) 0.768(5) 0.031 Uiso 1 1 d D U .
HN4 H 0.341(7) 0.105(6) 0.798(4) 0.031 Uiso 1 1 d D U .

loop_
_atom_site_aniso_label
_atom_site_aniso_U_11
_atom_site_aniso_U_22
_atom_site_aniso_U_33
_atom_site_aniso_U_23
_atom_site_aniso_U_13
_atom_site_aniso_U_12
Zn1 0.0091(5) 0.0053(5) 0.0074(5) 0.0000(3) -0.0011(3) -0.0002(4)
V1 0.0077(6) 0.0032(7) 0.0081(6) -0.0002(5) -0.0015(5) -0.0010(5)
V2 0.0093(7) 0.0028(6) 0.0070(6) 0.0000(5) -0.0021(5) 0.0005(5)
V3 0.0080(6) 0.0035(6) 0.0069(6) -0.0006(5) -0.0025(5) 0.0004(5)
V4 0.0090(7) 0.0035(7) 0.0069(6) -0.0002(5) -0.0015(5) 0.0000(5)
V5 0.0088(6) 0.0025(7) 0.0067(6) -0.0002(5) -0.0024(5) 0.0002(5)
Zn2 0.0134(13) 0.0114(14) 0.0126(13) 0.0011(11) 0.0025(11) -0.0007(11)
O1 0.0102(10) 0.0041(10) 0.0100(10) -0.0015(8) -0.0036(8) 0.0003(8)
O2 0.016(3) 0.014(3) 0.017(3) -0.003(2) 0.006(2) -0.003(2)
O3 0.010(3) 0.006(3) 0.007(3) 0.000(2) -0.002(2) 0.000(2)
O4 0.0102(10) 0.0041(10) 0.0100(10) -0.0015(8) -0.0036(8) 0.0003(8)
O5 0.015(3) 0.003(3) 0.015(3) 0.002(2) 0.001(2) 0.001(2)
O6 0.0102(10) 0.0041(10) 0.0100(10) -0.0015(8) -0.0036(8) 0.0003(8)
O7 0.0102(10) 0.0041(10) 0.0100(10) -0.0015(8) -0.0036(8) 0.0003(8)
O8 0.0102(10) 0.0041(10) 0.0100(10) -0.0015(8) -0.0036(8) 0.0003(8)
O9 0.0102(10) 0.0041(10) 0.0100(10) -0.0015(8) -0.0036(8) 0.0003(8)
O10 0.0102(10) 0.0041(10) 0.0100(10) -0.0015(8) -0.0036(8) 0.0003(8)
O11 0.013(3) 0.008(3) 0.014(3) -0.003(2) -0.002(2) -0.003(2)
O12 0.010(3) 0.003(3) 0.008(3) -0.001(2) -0.002(2) 0.002(2)
O13 0.012(3) 0.012(3) 0.017(3) 0.003(2) -0.001(2) 0.006(2)
O14 0.008(3) 0.012(3) 0.007(3) 0.003(2) -0.002(2) -0.001(2)
O15 0.039(4) 0.018(4) 0.052(5) -0.004(3) 0.024(4) -0.002(3)
N16 0.021(4) 0.030(5) 0.027(5) 0.007(4) 0.004(3) 0.011(4)

loop_
_atom_type_symbol
_atom_type_description
_atom_type_scat_dispersion_real
_atom_type_scat_dispersion_imag
_atom_type_scat_source
N N 0.0061 0.0033 'International Tables Vol C Tables 4.2.6.8 and 6.1.1.4'
O O 0.0106 0.0060 'International Tables Vol C Tables 4.2.6.8 and 6.1.1.4'
V V 0.3005 0.5294 'International Tables Vol C Tables 4.2.6.8 and 6.1.1.4'
Zn Zn 0.2839 1.4301 'International Tables Vol C Tables 4.2.6.8 and 6.1.1.4'
H H 0.0000 0.0000 'International Tables Vol C Tables 4.2.6.8 and 6.1.1.4'

loop_
_geom_angle_atom_site_label_1
_geom_angle_atom_site_label_2
_geom_angle_atom_site_label_3
_geom_angle
_geom_angle_site_symmetry_1
_geom_angle_site_symmetry_3
O12 Zn1 O10 116.8(2) . .
O12 Zn1 O3 118.4(2) . .
O10 Zn1 O3 101.6(2) . .
O12 Zn1 O9 101.7(2) . .
O10 Zn1 O9 111.2(2) . .
O3 Zn1 O9 106.9(2) . .
O13 V1 O7 107.2(3) . .
O13 V1 O6 104.0(3) . .
O7 V1 O6 148.5(2) . .
O13 V1 O4 96.9(2) . .
O7 V1 O4 88.7(2) . .
O6 V1 O4 91.6(2) . .
O13 V1 O8 99.5(2) . .
O7 V1 O8 83.8(2) . .
O6 V1 O8 87.1(2) . .
O4 V1 O8 163.4(2) . .
O11 V2 O7 106.0(3) . 2_454
O11 V2 O10 96.3(2) . 4_565
O7 V2 O10 99.3(2) 2_454 4_565
O11 V2 O12 98.3(2) . 3_565
O7 V2 O12 96.6(2) 2_454 3_565
O10 V2 O12 154.5(2) 4_565 3_565
O11 V2 O1 105.0(3) . .
O7 V2 O1 149.0(2) 2_454 .
O10 V2 O1 78.7(2) 4_565 .
O12 V2 O1 77.4(2) 3_565 .
O11 V2 O4 177.3(2) . .
O7 V2 O4 74.0(2) 2_454 .
O10 V2 O4 81.1(2) 4_565 .
O12 V2 O4 84.31(19) 3_565 .
O1 V2 O4 75.1(2) . .
O14 V3 O4 103.1(3) . 2_444
O14 V3 O10 99.0(2) . 4_565
O4 V3 O10 94.4(2) 2_444 4_565
O14 V3 O9 94.0(2) . 3
O4 V3 O9 96.8(2) 2_444 3
O10 V3 O9 160.5(2) 4_565 3
O14 V3 O1 101.5(2) . .
O4 V3 O1 155.1(2) 2_444 .
O10 V3 O1 78.3(2) 4_565 .
O9 V3 O1 84.9(2) 3 .
O14 V3 O7 176.4(2) . .
O4 V3 O7 76.8(2) 2_444 .
O10 V3 O7 84.6(2) 4_565 .
O9 V3 O7 82.5(2) 3 .
O1 V3 O7 78.8(2) . .
O2 V4 O8 109.5(3) . 3
O2 V4 O9 109.7(2) . 3
O8 V4 O9 105.5(2) 3 3
O2 V4 O3 110.6(3) . .
O8 V4 O3 108.7(2) 3 .
O9 V4 O3 112.7(2) 3 .
O5 V5 O6 104.8(3) . 3_565
O5 V5 O12 98.6(2) . 3_565
O6 V5 O12 97.5(2) 3_565 3_565
O5 V5 O1 104.4(2) . .
O6 V5 O1 150.8(2) 3_565 .
O12 V5 O1 78.2(2) 3_565 .
O5 V5 O3 96.3(2) . .
O6 V5 O3 93.4(2) 3_565 .
O12 V5 O3 158.6(2) 3_565 .
O1 V5 O3 83.3(2) . .
O15 Zn2 O15 180.0 . 3_455
O15 Zn2 O14 93.4(3) . .
O15 Zn2 O14 86.6(3) 3_455 .
O15 Zn2 O14 86.6(3) . 3_455
O15 Zn2 O14 93.4(3) 3_455 3_455
O14 Zn2 O14 180.0(2) . 3_455
O15 Zn2 O2 90.1(2) . 3_455
O15 Zn2 O2 89.9(2) 3_455 3_455
O14 Zn2 O2 89.8(2) . 3_455
O14 Zn2 O2 90.2(2) 3_455 3_455
O15 Zn2 O2 89.9(2) . .
O15 Zn2 O2 90.1(2) 3_455 .
O14 Zn2 O2 90.2(2) . .
O14 Zn2 O2 89.8(2) 3_455 .
O2 Zn2 O2 180.0 3_455 .
V5 O1 V2 97.5(2) . .
V5 O1 V3 154.8(3) . .
V2 O1 V3 96.1(2) . .
V4 O2 Zn2 126.0(3) . .
V4 O3 Zn1 120.8(3) . .
V4 O3 V5 121.6(2) . .
Zn1 O3 V5 117.2(2) . .
V3 O4 V1 145.6(3) 2_454 .
V3 O4 V2 103.4(2) 2_454 .
V1 O4 V2 110.9(2) . .
V5 O6 V1 147.3(3) 3_565 .
V2 O7 V1 144.5(3) 2_444 .
V2 O7 V3 105.8(2) 2_444 .
V1 O7 V3 109.7(2) . .
V4 O8 V1 167.3(3) 3 .
V4 O9 V3 120.5(3) 3 3
V4 O9 Zn1 120.0(2) 3 .
V3 O9 Zn1 119.5(2) 3 .
V3 O10 V2 103.0(2) 4_666 4_666
V3 O10 Zn1 120.6(3) 4_666 .
V2 O10 Zn1 124.0(3) 4_666 .
V5 O12 V2 102.3(2) 3_565 3_565
V5 O12 Zn1 122.3(2) 3_565 .
V2 O12 Zn1 119.0(3) 3_565 .
V3 O14 Zn2 145.2(3) . .

loop_
_geom_bond_atom_site_label_1
_geom_bond_atom_site_label_2
_geom_bond_distance
_geom_bond_site_symmetry_2
Zn1 O12 1.937(5) .
Zn1 O10 1.948(5) .
Zn1 O3 1.970(5) .
Zn1 O9 1.985(5) .
V1 O13 1.609(6) .
V1 O7 1.922(5) .
V1 O6 1.926(5) .
V1 O4 1.937(5) .
V1 O8 1.990(5) .
V2 O11 1.604(5) .
V2 O7 1.768(5) 2_454
V2 O10 1.904(5) 4_565
V2 O12 1.935(5) 3_565
V2 O1 1.995(5) .
V2 O4 2.403(5) .
V3 O14 1.619(5) .
V3 O4 1.740(5) 2_444
V3 O10 1.904(5) 4_565
V3 O9 1.967(5) 3
V3 O1 2.012(5) .
V3 O7 2.319(6) .
V4 O2 1.646(6) .
V4 O8 1.668(5) 3
V4 O9 1.786(5) 3
V4 O3 1.799(5) .
V5 O5 1.612(5) .
V5 O6 1.759(5) 3_565
V5 O12 1.909(5) 3_565
V5 O1 1.986(5) .
V5 O3 1.996(5) .
Zn2 O15 2.051(6) .
Zn2 O15 2.051(6) 3_455
Zn2 O14 2.070(5) .
Zn2 O14 2.070(5) 3_455
Zn2 O2 2.212(5) 3_455
Zn2 O2 2.212(5) .
O4 V3 1.740(5) 2_454
O6 V5 1.759(5) 3_565
O7 V2 1.768(5) 2_444
O8 V4 1.668(5) 3
O9 V4 1.786(5) 3
O9 V3 1.967(5) 3
O10 V3 1.904(5) 4_666
O10 V2 1.904(5) 4_666
O12 V5 1.909(5) 3_565
O12 V2 1.935(5) 3_565

loop_
_geom_hbond_atom_site_label_D
_geom_hbond_atom_site_label_H
_geom_hbond_atom_site_label_A
_geom_hbond_distance_DH
_geom_hbond_distance_HA
_geom_hbond_distance_DA
_geom_hbond_angle_DHA
_geom_hbond_site_symmetry_A
O15 H15A O5 0.97(2) 2.29(2) 3.202(8) 156(4) 3_455
O15 H15A O11 0.97(2) 2.29(2) 2.831(8) 115(2) 1_545
O15 H15B O12 0.96(2) 2.02(2) 2.969(8) 170(8) 3
N16 HN1 O10 0.91(2) 2.17(4) 3.013(9) 153(6) 4_666
N16 HN1 O11 0.91(2) 2.54(5) 3.279(9) 138(6) 1_656
N16 HN2 O5 0.91(2) 2.06(3) 2.960(9) 170(7) 4_666
N16 HN3 O13 0.91(2) 1.92(4) 2.754(9) 153(7) 1_556
N16 HN4 O2 0.92(2) 2.27(4) 3.131(10) 156(6) 3_556
N16 HN4 O14 0.92(2) 2.32(7) 2.796(8) 112(5) 1_656
O13 H13A O14 0.96(2) 2.22(2) 3.122(7) 156(7) 2_454
